data_4030622
loop_
_publ_author_name
'Guery, J.'
'Gao, Y.'
'Guery, C.'
'Jacoboni, C.'

_publ_section_title
;
 Crystal structure of LaTh4F19.H2O
;
_journal_name_full 'European Journal of Solid State and Inorganic Chemistry'
_journal_page_first 187
_journal_page_last 196
_journal_volume 31
_journal_year 1994
_chemical_formula_sum 'F19 H2 La O Th4'
_chemical_formula_weight 1446.07
_space_group_IT_number 63
_symmetry_cell_setting orthorhombic
_symmetry_Int_Tables_number 63
_symmetry_space_group_name_Hall '-C 2c 2'
_symmetry_space_group_name_H-M 'C m c m'
_cell_angle_alpha 90
_cell_angle_beta 90
_cell_angle_gamma 90
_cell_formula_units_Z 4
_cell_length_a 23.362(1)
_cell_length_b 7.3127(6)
_cell_length_c 8.236(1)
_cell_volume 1407.0(2)
_diffrn_ambient_temperature 293
_diffrn_radiation_probe x-ray
_diffrn_radiation_type MoK\a
_diffrn_radiation_wavelength 0.71069
_exptl_absorpt_coefficient_mu 46.827
_exptl_crystal_density_diffrn 6.817
_exptl_crystal_F_000 2384
_refine_ls_number_parameters 77
_refine_ls_number_reflns 1041
_refine_ls_R_factor_gt 0.0398
_refine_ls_wR_factor_gt 0.0385
_cod_data_source_file EJSSIC-1994-31-187-196.cif
_cod_data_source_block LaTh4F19-H2O
_cod_original_formula_sum 'H2 F19 La O Th4'
_cod_database_code 4030622

loop_
_symmetry_equiv_pos_site_id
_symmetry_equiv_pos_as_xyz
1 x,y,z
2 -x,-y,1/2+z
3 x,-y,-z
4 -x,y,1/2-z
5 -x,-y,-z
6 x,y,1/2-z
7 -x,y,z
8 x,-y,1/2+z
9 1/2+x,1/2+y,z
10 1/2-x,1/2-y,1/2+z
11 1/2+x,1/2-y,-z
12 1/2-x,1/2+y,1/2-z
13 1/2-x,1/2-y,-z
14 1/2+x,1/2+y,1/2-z
15 1/2-x,1/2+y,z
16 1/2+x,1/2-y,1/2+z

loop_
_atom_site_aniso_label
_atom_site_aniso_U_11
_atom_site_aniso_U_22
_atom_site_aniso_U_33
_atom_site_aniso_U_23
_atom_site_aniso_U_13
_atom_site_aniso_U_12
Th1 0.0049(3) 0.0080(5) 0.0042(3) 0.0000 0.0000 0.0000
Th2 0.0074(2) 0.0073(3) 0.0056(2) 0.0012(3) 0.0000 0.0000
Th3 0.0046(3) 0.0030(4) 0.0023(3) 0.0000 0.0000 0.0003(4)
La 0.0046(3) 0.0030(4) 0.0023(3) 0.0000 0.0000 0.0003(4)
F1 0.0170(4) 0.0040(4) 0.0180(4) 0.0040(4) -0.0040(4) -0.0080(3)
F2 0.0330(8) 0.0050(5) 0.0040(4) 0.0000 0.0000 0.0000(6)
F3 0.0140(4) 0.0160(5) 0.0190(4) 0.0070(4) -0.0030(4) 0.0050(4)
F4 0.0130(6) 0.0210(7) 0.0300(7) -0.0050(6) 0.0000 0.0000
F5 0.0290(8) 0.0320(9) 0.0090(5) 0.0000 0.0000 0.0040(9)
F6 0.0100(5) 0.0150(7) 0.0240(7) 0.0000 0.0000 -0.0030(5)
F7 0.0150(9) 0.0030(1) 0.0700(2) -0.0200(1) 0.0000 0.0000
F8 0.0330(9) 0.0270(9) 0.0190(6) 0.0000 0.0000 0.0060(8)
O1 0.0070(3) 0.0100(1) 0.0400(2) 0.0000 0.0000 0.0000

loop_
_atom_site_label
_atom_site_type_symbol
_atom_site_thermal_displace_type
_atom_site_fract_x
_atom_site_fract_y
_atom_site_fract_z
_atom_site_occupancy
_atom_site_U_iso_or_equiv
Th1 Th Uani 0.50000 0.1431(2) 0.75000 1.000 0.0057(2)
Th2 Th Uani 0.36319(3) 0.50000 0.50000 1.000 0.0068(1)
Th3 Th Uani 0.30773(3) 0.98860(10) 0.25000 0.500 0.0033(2)
La La Uani 0.30773(3) 0.98860(10) 0.25000 0.500 0.0033(2)
F1 F Uani 0.3364(4) 0.1770(10) 0.4890(10) 1.000 0.0130(2)
F2 F Uani 0.3296(6) 0.646(2) 0.25000 1.000 0.0140(3)
F3 F Uani 0.4413(4) 0.3330(10) 0.5840(10) 1.000 0.0163(3)
F4 F Uani 0.2387(6) 0.00000 0.50000 1.000 0.0213(4)
F5 F Uani 0.3904(7) 0.368(2) 0.25000 1.000 0.0233(4)
F6 F Uani 0.5959(6) 0.029(2) 0.75000 1.000 0.0163(4)
F7 F Uani 0.50000 0.00000 0.50000 1.000 0.0293(3)
F8 F Uani 0.2729(8) 0.287(2) 0.25000 1.000 0.0263(5)
O1 O Uani 0.50000 0.222(4) 0.25000 1.000 0.0190(1)

loop_
_atom_type_symbol
_atom_type_description
_atom_type_scat_dispersion_real
_atom_type_scat_dispersion_imag
_atom_type_scat_source
F F 0.0171 0.0103 ' International Tables Vol C Tables 4.2.6.8 and 6.1.1.4'
La La -0.2871 2.4523 ' International Tables Vol C Tables 4.2.6.8 and 6.1.1.4'
O O 0.0106 0.0060 ' International Tables Vol C Tables 4.2.6.8 and 6.1.1.4'
Th Th -7.2400 8.8979 ' International Tables Vol C Tables 4.2.6.8 and 6.1.1.4'

loop_
_geom_angle_atom_site_label_1
_geom_angle_atom_site_label_2
_geom_angle_atom_site_label_3
_geom_angle
_geom_angle_site_symmetry_1
_geom_angle_site_symmetry_3
_geom_angle_publ_flag
F3 Th1 F6 138.0(3) . . yes
F3 Th1 F7 75.67(19) . . yes
F3 Th1 F7 140.9(2) . 2_655 yes
F3 Th1 O1 125.65(19) . 2_655 yes
F3 Th1 F3 108.7(3) . 4_656 yes
F3 Th1 F6 70.4(3) . 4_656 yes
F3 Th1 F3 70.0(3) . 6_556 yes
F3 Th1 F3 70.3(3) . 7_655 yes
F6 Th1 F7 80.90(15) . . yes
F6 Th1 F7 80.90(15) . 2_655 yes
F6 Th1 O1 69.6(4) . 2_655 yes
F3 Th1 F6 70.4(3) 4_656 . yes
F6 Th1 F6 139.2(5) . 4_656 yes
F3 Th1 F6 138.0(3) 6_556 . yes
F3 Th1 F6 70.4(3) 7_655 . yes
F7 Th1 F7 126.12(6) . 2_655 yes
F7 Th1 O1 63.06(3) . 2_655 yes
F3 Th1 F7 140.9(2) 4_656 . yes
F6 Th1 F7 80.90(15) 4_656 . yes
F3 Th1 F7 140.9(2) 6_556 . yes
F3 Th1 F7 75.67(19) 7_655 . yes
F7 Th1 O1 63.06(3) 2_655 2_655 yes
F3 Th1 F7 75.67(19) 4_656 2_655 yes
F6 Th1 F7 80.90(15) 4_656 2_655 yes
F3 Th1 F7 75.67(19) 6_556 2_655 yes
F3 Th1 F7 140.9(2) 7_655 2_655 yes
F3 Th1 O1 125.65(19) 4_656 2_655 yes
F6 Th1 O1 69.6(4) 4_656 2_655 yes
F3 Th1 O1 125.65(19) 6_556 2_655 yes
F3 Th1 O1 125.65(19) 7_655 2_655 yes
F3 Th1 F6 138.0(3) 4_656 4_656 yes
F3 Th1 F3 70.3(3) 4_656 6_556 yes
F3 Th1 F3 70.0(3) 4_656 7_655 yes
F3 Th1 F6 70.4(3) 6_556 4_656 yes
F3 Th1 F6 138.0(3) 7_655 4_656 yes
F3 Th1 F3 108.7(3) 6_556 7_655 yes
F1 Th2 F2 107.9(4) . . yes
F1 Th2 F3 72.6(3) . . yes
F1 Th2 F5 69.0(4) . . yes
F1 Th2 F1 150.3(3) . 3_566 yes
F1 Th2 F2 61.8(4) . 3_566 yes
F1 Th2 F3 134.8(3) . 3_566 yes
F1 Th2 F5 119.7(4) . 3_566 yes
F1 Th2 F4 75.2(2) . 13_556 yes
F2 Th2 F3 137.6(4) . . yes
F2 Th2 F5 62.1(4) . . yes
F1 Th2 F2 61.8(4) 3_566 . yes
F2 Th2 F2 142.6(4) . 3_566 yes
F2 Th2 F3 76.7(4) . 3_566 yes
F2 Th2 F5 129.9(5) . 3_566 yes
F2 Th2 F4 71.3(3) . 13_556 yes
F3 Th2 F5 80.3(4) . . yes
F1 Th2 F3 134.8(3) 3_566 . yes
F2 Th2 F3 76.7(4) 3_566 . yes
F3 Th2 F3 75.1(3) . 3_566 yes
F3 Th2 F5 75.0(4) . 3_566 yes
F3 Th2 F4 142.4(2) . 13_556 yes
F1 Th2 F5 119.7(4) 3_566 . yes
F2 Th2 F5 129.9(5) 3_566 . yes
F3 Th2 F5 75.0(4) 3_566 . yes
F5 Th2 F5 148.8(5) . 3_566 yes
F4 Th2 F5 105.6(4) 13_556 . yes
F1 Th2 F2 107.9(4) 3_566 3_566 yes
F1 Th2 F3 72.6(3) 3_566 3_566 yes
F1 Th2 F5 69.0(4) 3_566 3_566 yes
F1 Th2 F4 75.2(2) 3_566 13_556 yes
F2 Th2 F3 137.6(4) 3_566 3_566 yes
F2 Th2 F5 62.1(4) 3_566 3_566 yes
F2 Th2 F4 71.3(3) 3_566 13_556 yes
F3 Th2 F5 80.3(4) 3_566 3_566 yes
F3 Th2 F4 142.4(2) 3_566 13_556 yes
F4 Th2 F5 105.6(4) 13_556 3_566 yes
F1 Th3 F2 119.2(2) 1_565 . yes
F2 Th3 F4 98.88(19) . 1_565 yes
F2 Th3 F8 171.1(5) . 1_565 yes
F2 Th3 F6 75.2(5) . 2_664 yes
F1 Th3 F2 58.90(18) 3_566 . yes
F1 Th3 F2 119.2(2) 6_565 . yes
F2 Th3 F4 98.88(19) . 6_565 yes
F1 Th3 F2 58.90(18) 8_564 . yes
F2 Th3 F8 63.5(5) . 12_555 yes
F1 Th3 F4 61.8(3) 1_565 1_565 yes
F1 Th3 F8 64.9(3) 1_565 1_565 yes
F1 Th3 F6 76.3(3) 1_565 2_664 yes
F1 Th3 F1 61.8(2) 1_565 3_566 yes
F1 Th3 F1 104.2(3) 1_565 6_565 yes
F1 Th3 F4 140.3(2) 1_565 6_565 yes
F1 Th3 F1 148.7(3) 1_565 8_564 yes
F1 Th3 F8 123.5(2) 1_565 12_555 yes
F4 Th3 F8 75.8(3) 1_565 1_565 yes
F4 Th3 F6 128.1(2) 1_565 2_664 yes
F1 Th3 F4 61.0(3) 3_566 1_565 yes
F1 Th3 F4 140.3(2) 6_565 1_565 yes
F4 Th3 F4 103.8(3) 1_565 6_565 yes
F1 Th3 F4 147.0(2) 8_564 1_565 yes
F4 Th3 F8 62.2(3) 1_565 12_555 yes
F6 Th3 F8 113.7(6) 2_664 1_565 yes
F1 Th3 F8 122.37(18) 3_566 1_565 yes
F1 Th3 F8 64.9(3) 6_565 1_565 yes
F4 Th3 F8 75.8(3) 6_565 1_565 yes
F1 Th3 F8 122.37(18) 8_564 1_565 yes
F8 Th3 F8 107.6(6) 1_565 12_555 yes
F1 Th3 F6 73.2(3) 3_566 2_664 yes
F1 Th3 F6 76.3(3) 6_565 2_664 yes
F4 Th3 F6 128.1(2) 6_565 2_664 yes
F1 Th3 F6 73.2(3) 8_564 2_664 yes
F6 Th3 F8 138.7(5) 2_664 12_555 yes
F1 Th3 F1 148.7(3) 3_566 6_565 yes
F1 Th3 F4 147.0(2) 3_566 6_565 yes
F1 Th3 F1 114.5(3) 3_566 8_564 yes
F1 Th3 F8 85.1(3) 3_566 12_555 yes
F1 Th3 F4 61.8(3) 6_565 6_565 yes
F1 Th3 F1 61.8(2) 6_565 8_564 yes
F1 Th3 F8 123.5(2) 6_565 12_555 yes
F1 Th3 F4 61.0(3) 8_564 6_565 yes
F4 Th3 F8 62.2(3) 6_565 12_555 yes
F1 Th3 F8 85.1(3) 8_564 12_555 yes
F1 La F2 119.2(2) 1_565 . yes
F2 La F4 98.88(19) . 1_565 yes
F2 La F8 171.1(5) . 1_565 yes
F2 La F6 75.2(5) . 2_664 yes
F1 La F2 58.90(18) 3_566 . yes
F1 La F2 119.2(2) 6_565 . yes
F2 La F4 98.88(19) . 6_565 yes
F1 La F2 58.90(18) 8_564 . yes
F2 La F8 63.5(5) . 12_555 yes
F1 La F4 61.8(3) 1_565 1_565 yes
F1 La F8 64.9(3) 1_565 1_565 yes
F1 La F6 76.3(3) 1_565 2_664 yes
F1 La F1 61.8(2) 1_565 3_566 yes
F1 La F1 104.2(3) 1_565 6_565 yes
F1 La F4 140.3(2) 1_565 6_565 yes
F1 La F1 148.7(3) 1_565 8_564 yes
F1 La F8 123.5(2) 1_565 12_555 yes
F4 La F8 75.8(3) 1_565 1_565 yes
F4 La F6 128.1(2) 1_565 2_664 yes
F1 La F4 61.0(3) 3_566 1_565 yes
F1 La F4 140.3(2) 6_565 1_565 yes
F4 La F4 103.8(3) 1_565 6_565 yes
F1 La F4 147.0(2) 8_564 1_565 yes
F4 La F8 62.2(3) 1_565 12_555 yes
F6 La F8 113.7(6) 2_664 1_565 yes
F1 La F8 122.37(18) 3_566 1_565 yes
F1 La F8 64.9(3) 6_565 1_565 yes
F4 La F8 75.8(3) 6_565 1_565 yes
F1 La F8 122.37(18) 8_564 1_565 yes
F8 La F8 107.6(6) 1_565 12_555 yes
F1 La F6 73.2(3) 3_566 2_664 yes
F1 La F6 76.3(3) 6_565 2_664 yes
F4 La F6 128.1(2) 6_565 2_664 yes
F1 La F6 73.2(3) 8_564 2_664 yes
F6 La F8 138.7(5) 2_664 12_555 yes
F1 La F1 148.7(3) 3_566 6_565 yes
F1 La F4 147.0(2) 3_566 6_565 yes
F1 La F1 114.5(3) 3_566 8_564 yes
F1 La F8 85.1(3) 3_566 12_555 yes
F1 La F4 61.8(3) 6_565 6_565 yes
F1 La F1 61.8(2) 6_565 8_564 yes
F1 La F8 123.5(2) 6_565 12_555 yes
F1 La F4 61.0(3) 8_564 6_565 yes
F4 La F8 62.2(3) 6_565 12_555 yes
F1 La F8 85.1(3) 8_564 12_555 yes
Th2 F1 Th3 129.2(3) . 1_545 yes
Th2 F1 Th3 119.6(3) . 3_566 yes
Th3 F1 Th3 109.4(3) 1_545 3_566 yes
Th2 F2 Th3 119.4(3) . . yes
Th2 F2 La 119.4(3) . . yes
Th2 F2 Th2 114.5(6) . 6_555 yes
Th2 F2 Th3 119.4(3) 6_555 . yes
Th2 F2 La 119.4(3) 6_555 . yes
Th1 F3 Th2 159.7(4) . . yes
Th3 F4 Th3 103.9(5) 1_545 3_566 yes
Th2 F4 Th3 128.1(2) 13_556 1_545 yes
Th2 F4 Th3 128.1(2) 13_556 3_566 yes
Th2 F5 Th2 121.4(6) . 6_555 yes
Th1 F6 Th3 162.9(7) . 2_665 yes
Th1 F7 Th1 180.00 . 2_654 yes
Th3 F8 Th3 148.5(8) 1_545 12_545 yes

loop_
_geom_bond_atom_site_label_1
_geom_bond_atom_site_label_2
_geom_bond_distance
_geom_bond_site_symmetry_2
_geom_bond_publ_flag
Th1 F3 2.383(8) . yes
Th1 F6 2.391(14) . yes
Th1 F7 2.3097(7) . yes
Th1 F7 2.3097(7) 2_655 yes
Th1 O1 2.67(3) 2_655 yes
Th1 F3 2.383(8) 4_656 yes
Th1 F6 2.391(14) 4_656 yes
Th1 F3 2.383(8) 6_556 yes
Th1 F3 2.383(8) 7_655 yes
Th2 F1 2.445(7) . yes
Th2 F2 2.449(8) . yes
Th2 F3 2.302(9) . yes
Th2 F5 2.361(7) . yes
Th2 F1 2.445(7) 3_566 yes
Th2 F2 2.449(8) 3_566 yes
Th2 F3 2.302(9) 3_566 yes
Th2 F5 2.361(7) 3_566 yes
Th2 F4 2.380(14) 13_556 yes
Th3 F2 2.557(15) . yes
Th3 F1 2.494(8) 1_565 yes
Th3 F4 2.617(9) 1_565 yes
Th3 F8 2.329(15) 1_565 yes
Th3 F6 2.255(14) 2_664 yes
Th3 F1 2.557(8) 3_566 yes
Th3 F1 2.494(8) 6_565 yes
Th3 F4 2.617(9) 6_565 yes
Th3 F1 2.557(8) 8_564 yes
Th3 F8 2.392(17) 12_555 yes
La F2 2.557(15) . yes
La F1 2.494(8) 1_565 yes
La F4 2.617(9) 1_565 yes
La F8 2.329(15) 1_565 yes
La F6 2.255(14) 2_664 yes
La F1 2.557(8) 3_566 yes
La F1 2.494(8) 6_565 yes
La F4 2.617(9) 6_565 yes
La F1 2.557(8) 8_564 yes
La F8 2.392(17) 12_555 yes

loop_
_geom_torsion_atom_site_label_1
_geom_torsion_atom_site_label_2
_geom_torsion_atom_site_label_3
_geom_torsion_atom_site_label_4
_geom_torsion
_geom_torsion_site_symmetry_1
_geom_torsion_site_symmetry_3
_geom_torsion_site_symmetry_4
_geom_torsion_publ_flag
F6 Th1 F3 Th2 -174.4(10) . . . no
F7 Th1 F3 Th2 127.4(11) . . . no
F3 Th1 F3 Th2 -93.3(11) 4_656 . . no
F3 Th1 F3 Th2 -33.4(10) 6_556 . . no
F3 Th1 F3 Th2 -152.9(11) 7_655 . . no
F3 Th2 F1 Th3 -117.8(5) . . 1_545 no
F3 Th2 F1 Th3 79.7(4) . . 3_566 no
F1 Th2 F2 Th3 153.9(5) . . . no
F1 Th2 F2 La 153.9(5) . . . no
F3 Th2 F2 Th3 -122.5(5) . . . no
F3 Th2 F2 La -122.5(5) . . . no
F5 Th2 F2 Th3 -152.9(8) . . . no
F5 Th2 F2 La -152.9(8) . . . no
F1 Th2 F3 Th1 -69.8(11) . . . no
F2 Th2 F3 Th1 -167.6(10) . . . no
F5 Th2 F3 Th1 -140.7(12) . . . no
F1 Th2 F3 Th1 96.7(11) 3_566 . . no
F3 Th2 F3 Th1 142.4(11) 3_566 . . no
F1 Th2 F1 Th3 -80.7(7) . 3_566 . no
F1 Th2 F1 La -80.7(7) . 3_566 . no
F3 Th2 F1 Th3 126.1(4) . 3_566 . no
F3 Th2 F1 La 126.1(4) . 3_566 . no
